data_4508165
loop_
_publ_author_name
'Perlovich, German L.'
'Ryzhakov, Alex M.'
'Tkachev, Valery V.'
'Hansen, Lars Kr.'
'Raevsky, Oleg A.'

_publ_section_title
;
 Sulfonamide Molecular Crystals: Structure, Sublimation Thermodynamic
 Characteristics, Molecular Packing, Hydrogen Bonds Networks
;
_journal_issue 9
_journal_name_full 'Crystal Growth &amp; Design'
_journal_page_first 4002
_journal_paper_doi 10.1021/cg400666v
_journal_volume 13
_journal_year 2013
_chemical_formula_moiety 'C11 H9 Cl N2 O2 S'
_chemical_formula_sum 'C11 H9 Cl N2 O2 S'
_chemical_formula_weight 268.71
_chemical_name_systematic
; 
 ? 
;
_space_group_IT_number 14
_symmetry_space_group_name_Hall '-P 2yn'
_symmetry_space_group_name_H-M 'P 1 21/n 1'
_atom_sites_solution_hydrogens geom
_atom_sites_solution_primary direct
_atom_sites_solution_secondary difmap
_audit_creation_method SHELXTL
_cell_angle_alpha 90.00
_cell_angle_beta 95.408(18)
_cell_angle_gamma 90.00
_cell_formula_units_Z 4
_cell_length_a 10.504(2)
_cell_length_b 10.1838(18)
_cell_length_c 10.638(2)
_cell_measurement_reflns_used 30
_cell_measurement_temperature 293(2)
_cell_measurement_theta_max 15
_cell_measurement_theta_min 5
_cell_volume 1132.9(4)
_computing_data_collection 'Bruker XSCANS'
_computing_structure_refinement SHELXTL
_computing_structure_solution SHELXTL
_diffrn_ambient_temperature 293(2)
_diffrn_measured_fraction_theta_full 0.994
_diffrn_measured_fraction_theta_max 0.994
_diffrn_measurement_device_type Bruker
_diffrn_radiation_monochromator graphite
_diffrn_radiation_source 'fine-focus sealed tube'
_diffrn_radiation_type MoK\a
_diffrn_radiation_wavelength 0.71073
_diffrn_reflns_av_R_equivalents 0.0188
_diffrn_reflns_av_sigmaI/netI 0.0221
_diffrn_reflns_limit_h_max 12
_diffrn_reflns_limit_h_min -12
_diffrn_reflns_limit_k_max 12
_diffrn_reflns_limit_k_min 0
_diffrn_reflns_limit_l_max 13
_diffrn_reflns_limit_l_min 0
_diffrn_reflns_number 2329
_diffrn_reflns_theta_full 26.00
_diffrn_reflns_theta_max 26.00
_diffrn_reflns_theta_min 2.60
_diffrn_standards_decay_% no
_exptl_absorpt_coefficient_mu 0.511
_exptl_absorpt_correction_T_max .811
_exptl_absorpt_correction_T_min .755
_exptl_absorpt_correction_type none
_exptl_absorpt_process_details none
_exptl_crystal_colour YELLOW
_exptl_crystal_density_diffrn 1.575
_exptl_crystal_density_meas ?
_exptl_crystal_density_method 'not measured'
_exptl_crystal_description PRISM
_exptl_crystal_F_000 552
_exptl_crystal_size_max .57
_exptl_crystal_size_mid .49
_exptl_crystal_size_min .41
_refine_diff_density_max 0.211
_refine_diff_density_min -0.384
_refine_diff_density_rms 0.059
_refine_ls_extinction_method none
_refine_ls_goodness_of_fit_ref 1.046
_refine_ls_hydrogen_treatment mixed
_refine_ls_matrix_type full
_refine_ls_number_parameters 158
_refine_ls_number_reflns 2211
_refine_ls_number_restraints 0
_refine_ls_restrained_S_all 1.046
_refine_ls_R_factor_all 0.0466
_refine_ls_R_factor_gt 0.0343
_refine_ls_shift/su_max 0.000
_refine_ls_shift/su_mean 0.000
_refine_ls_structure_factor_coef Fsqd
_refine_ls_weighting_details 'calc w=1/[\s^2^(Fo^2^)+(0.0649P)^2^+0.1646P] where P=(Fo^2^+2Fc^2^)/3'
_refine_ls_weighting_scheme calc
_refine_ls_wR_factor_gt 0.0950
_refine_ls_wR_factor_ref 0.0982
_reflns_number_gt 1839
_reflns_number_total 2211
_reflns_threshold_expression >2sigma(I)
_cod_data_source_file cg400666v_si_002.cif
_cod_data_source_block tk297
_cod_depositor_comments
;
The following automatic conversions were performed:

'_exptl_crystal_density_meas' value 'none' was changed to '?' - the
value is perceived as not measured.

Automatic conversion script
Id: cif_fix_values 3008 2015-01-20 13:52:24Z robertas 
;
_cod_original_sg_symbol_H-M P2(1)/N
_cod_database_code 4508165

loop_
_symmetry_equiv_pos_as_xyz
'x, y, z'
'-x+1/2, y+1/2, -z+1/2'
'-x, -y, -z'
'x-1/2, -y-1/2, z-1/2'

loop_
_atom_site_label
_atom_site_type_symbol
_atom_site_fract_x
_atom_site_fract_y
_atom_site_fract_z
_atom_site_U_iso_or_equiv
_atom_site_adp_type
_atom_site_occupancy
_atom_site_symmetry_multiplicity
_atom_site_calc_flag
_atom_site_refinement_flags
S S 0.78282(4) 0.37041(4) 0.55683(4) 0.04161(16) Uani 1 1 d .
Cl Cl 0.66016(4) 0.17194(5) 0.23757(4) 0.04716(16) Uani 1 1 d .
O1 O 0.74754(16) 0.50501(13) 0.56706(15) 0.0597(4) Uani 1 1 d .
O2 O 0.88415(13) 0.31652(15) 0.64001(13) 0.0522(3) Uani 1 1 d .
N1 N 0.82310(15) 0.35297(14) 0.41282(14) 0.0396(3) Uani 1 1 d .
H1 H 0.773(2) 0.392(2) 0.361(2) 0.047(6) Uiso 1 1 d .
N9 N 0.86399(15) 0.02789(14) 0.26569(14) 0.0415(3) Uani 1 1 d .
C1 C 0.64566(17) 0.27369(17) 0.56978(15) 0.0391(4) Uani 1 1 d .
C2 C 0.53084(18) 0.31142(19) 0.50648(18) 0.0480(4) Uani 1 1 d .
H2 H 0.5263 0.3868 0.4569 0.058 Uiso 1 1 calc R
C3 C 0.42314(19) 0.2370(2) 0.5170(2) 0.0528(5) Uani 1 1 d .
H3 H 0.3455 0.2618 0.4744 0.063 Uiso 1 1 calc R
C4 C 0.4305(2) 0.1253(2) 0.5910(2) 0.0537(5) Uani 1 1 d .
H4 H 0.3577 0.0749 0.5979 0.064 Uiso 1 1 calc R
C5 C 0.5447(2) 0.0883(2) 0.65434(19) 0.0546(5) Uani 1 1 d .
H5 H 0.5485 0.0131 0.7041 0.066 Uiso 1 1 calc R
C6 C 0.65334(19) 0.16127(19) 0.64509(18) 0.0470(4) Uani 1 1 d .
H6 H 0.7306 0.1362 0.6882 0.056 Uiso 1 1 calc R
C7 C 0.88004(15) 0.23384(16) 0.37705(15) 0.0347(3) Uani 1 1 d .
C8 C 0.81509(16) 0.14042(16) 0.29921(15) 0.0351(4) Uani 1 1 d .
C10 C 0.98558(18) 0.00365(19) 0.30783(17) 0.0462(4) Uani 1 1 d .
H10 H 1.0215 -0.0759 0.2868 0.055 Uiso 1 1 calc R
C11 C 1.05997(18) 0.0910(2) 0.38088(18) 0.0485(4) Uani 1 1 d .
H111 H 1.1450 0.0716 0.4064 0.058 Uiso 1 1 calc R
C12 C 1.00684(17) 0.2076(2) 0.41571(17) 0.0441(4) Uani 1 1 d .
H12 H 1.0558 0.2681 0.4647 0.053 Uiso 1 1 calc R

loop_
_atom_site_aniso_label
_atom_site_aniso_U_11
_atom_site_aniso_U_22
_atom_site_aniso_U_33
_atom_site_aniso_U_23
_atom_site_aniso_U_13
_atom_site_aniso_U_12
S 0.0479(3) 0.0348(3) 0.0398(3) -0.00702(16) -0.00840(18) 0.00450(17)
Cl 0.0396(3) 0.0440(3) 0.0549(3) -0.00554(19) -0.01127(19) 0.00153(17)
O1 0.0729(10) 0.0371(7) 0.0664(9) -0.0158(6) -0.0068(7) 0.0062(7)
O2 0.0500(7) 0.0582(8) 0.0450(7) -0.0036(6) -0.0139(6) 0.0041(6)
N1 0.0458(8) 0.0305(7) 0.0406(8) 0.0035(6) -0.0054(6) 0.0006(6)
N9 0.0463(8) 0.0349(8) 0.0425(8) -0.0001(6) 0.0001(6) 0.0018(6)
C1 0.0469(9) 0.0373(9) 0.0326(8) -0.0040(6) 0.0008(7) 0.0098(7)
C2 0.0505(10) 0.0445(10) 0.0476(10) 0.0052(8) -0.0019(8) 0.0112(8)
C3 0.0438(10) 0.0601(12) 0.0537(11) 0.0014(9) 0.0012(8) 0.0113(9)
C4 0.0525(11) 0.0565(12) 0.0535(11) 0.0001(9) 0.0127(9) 0.0018(9)
C5 0.0635(12) 0.0497(11) 0.0516(11) 0.0113(9) 0.0097(9) 0.0061(9)
C6 0.0517(10) 0.0482(10) 0.0402(9) 0.0025(8) 0.0001(8) 0.0141(8)
C7 0.0386(8) 0.0315(8) 0.0338(8) 0.0043(6) 0.0016(6) -0.0031(6)
C8 0.0369(8) 0.0338(8) 0.0339(8) 0.0052(6) -0.0001(6) -0.0020(6)
C10 0.0478(10) 0.0435(10) 0.0471(10) -0.0011(8) 0.0030(8) 0.0089(8)
C11 0.0375(9) 0.0578(11) 0.0493(10) 0.0005(9) -0.0004(8) 0.0066(8)
C12 0.0401(9) 0.0493(10) 0.0417(9) -0.0013(8) -0.0029(7) -0.0060(7)

loop_
_atom_type_symbol
_atom_type_description
_atom_type_scat_dispersion_real
_atom_type_scat_dispersion_imag
_atom_type_scat_source
C C 0.0033 0.0016 'International Tables Vol C Tables 4.2.6.8 and 6.1.1.4'
H H 0.0000 0.0000 'International Tables Vol C Tables 4.2.6.8 and 6.1.1.4'
N N 0.0061 0.0033 'International Tables Vol C Tables 4.2.6.8 and 6.1.1.4'
O O 0.0106 0.0060 'International Tables Vol C Tables 4.2.6.8 and 6.1.1.4'
S S 0.1246 0.1234 'International Tables Vol C Tables 4.2.6.8 and 6.1.1.4'
Cl Cl 0.1484 0.1585 'International Tables Vol C Tables 4.2.6.8 and 6.1.1.4'

loop_
_geom_angle_atom_site_label_1
_geom_angle_atom_site_label_2
_geom_angle_atom_site_label_3
_geom_angle
O1 S O2 120.38(9)
O1 S N1 105.52(9)
O2 S N1 107.16(9)
O1 S C1 108.12(9)
O2 S C1 107.70(9)
N1 S C1 107.33(8)
C7 N1 S 119.73(12)
C8 N9 C10 117.02(16)
C2 C1 C6 120.63(18)
C2 C1 S 119.34(14)
C6 C1 S 120.02(14)
C3 C2 C1 119.68(18)
C2 C3 C4 119.84(19)
C5 C4 C3 120.4(2)
C4 C5 C6 120.70(19)
C5 C6 C1 118.79(18)
C12 C7 C8 116.61(16)
C12 C7 N1 120.24(16)
C8 C7 N1 123.11(15)
N9 C8 C7 124.86(16)
N9 C8 Cl 115.86(13)
C7 C8 Cl 119.27(13)
N9 C10 C11 122.98(18)
C10 C11 C12 119.11(17)
C11 C12 C7 119.33(17)

loop_
_geom_bond_atom_site_label_1
_geom_bond_atom_site_label_2
_geom_bond_distance
S O1 1.4268(14)
S O2 1.4281(14)
S N1 1.6370(16)
S C1 1.7614(19)
Cl C8 1.7264(17)
N1 C7 1.420(2)
N9 C8 1.319(2)
N9 C10 1.336(2)
C1 C2 1.379(3)
C1 C6 1.395(3)
C2 C3 1.375(3)
C3 C4 1.382(3)
C4 C5 1.372(3)
C5 C6 1.373(3)
C7 C12 1.382(2)
C7 C8 1.396(2)
C10 C11 1.375(3)
C11 C12 1.378(3)

loop_
_geom_torsion_atom_site_label_1
_geom_torsion_atom_site_label_2
_geom_torsion_atom_site_label_3
_geom_torsion_atom_site_label_4
_geom_torsion
O1 S N1 C7 171.42(13)
O2 S N1 C7 42.00(15)
C1 S N1 C7 -73.45(15)
O1 S C1 C2 43.17(16)
O2 S C1 C2 174.69(14)
N1 S C1 C2 -70.22(15)
O1 S C1 C6 -135.83(15)
O2 S C1 C6 -4.31(16)
N1 S C1 C6 110.78(14)
C6 C1 C2 C3 -0.5(3)
S C1 C2 C3 -179.46(15)
C1 C2 C3 C4 0.2(3)
C2 C3 C4 C5 0.2(3)
C3 C4 C5 C6 -0.2(3)
C4 C5 C6 C1 -0.1(3)
C2 C1 C6 C5 0.5(3)
S C1 C6 C5 179.44(15)
S N1 C7 C12 -76.07(19)
S N1 C7 C8 106.22(17)
C10 N9 C8 C7 -1.4(3)
C10 N9 C8 Cl 177.25(13)
C12 C7 C8 N9 3.4(2)
N1 C7 C8 N9 -178.83(16)
C12 C7 C8 Cl -175.22(13)
N1 C7 C8 Cl 2.6(2)
C8 N9 C10 C11 -1.3(3)
N9 C10 C11 C12 1.8(3)
C10 C11 C12 C7 0.3(3)
C8 C7 C12 C11 -2.7(2)
N1 C7 C12 C11 179.45(17)
